data_4323001
loop_
_publ_author_name
'Deborah C. Bebout'
'James F. Bush'
'Kathleen K. Crahan'
'Margaret E. Kastner'
'Damon A. Parrish'

_publ_section_title
;
 Correlation of a Solution-State Conformational Change between Mercuric
 Chloride Complexes of Tris[(2-(6-methylpyridyl))methyl]amine with X-ray
 Crystallographic Structures
;
_journal_name_full 'Inorganic Chemistry'
_journal_page_first 4641
_journal_page_last 4646
_journal_paper_doi 10.1021/ic980296y
_journal_volume 37
_journal_year 1998
_chemical_formula_moiety 'C21 H24 Cl2 Hg N4'
_chemical_formula_sum 'C21 H24 Cl2 Hg N4'
_chemical_formula_weight 603.93
_chemical_name_systematic
; 
tris[(2-methylpyridyl)methyl]aminedichloromercury(II) 
;
_space_group_IT_number 2
_symmetry_cell_setting triclinic
_symmetry_space_group_name_Hall '-P 1'
_symmetry_space_group_name_H-M 'P -1'
_atom_sites_solution_hydrogens geom
_atom_sites_solution_primary direct
_atom_sites_solution_secondary difmap
_audit_creation_method SHELXL
_cell_angle_alpha 80.81(2)
_cell_angle_beta 75.84(2)
_cell_angle_gamma 80.97(3)
_cell_formula_units_Z 2
_cell_length_a 8.663(3)
_cell_length_b 11.539(4)
_cell_length_c 13.739(3)
_cell_measurement_reflns_used 20
_cell_measurement_temperature 293(2)
_cell_measurement_theta_max 14.51
_cell_measurement_theta_min 9.04
_cell_volume 1304.6(7)
_computing_cell_refinement 'Siemens SHELXL-93'
_computing_data_collection 'Siemens SHELXL PLUS (VMS)'
_computing_data_reduction 'Siemens SHELXL PLUS (VMS)'
_computing_molecular_graphics 'Siemens SHELXL PLUS (VMS)'
_computing_structure_refinement 'SHELXL-93 (Sheldrick, 1993)'
_computing_structure_solution 'SHELXS-86 (Sheldrick, 1990)'
_diffrn_ambient_temperature 293(2)
_diffrn_measurement_device 'Siemens R3m/V'
_diffrn_measurement_method omega
_diffrn_radiation_monochromator graphite
_diffrn_radiation_source 'fine-focus sealed tube'
_diffrn_radiation_type MoK\a
_diffrn_radiation_wavelength 0.71073
_diffrn_reflns_av_R_equivalents 0.3286
_diffrn_reflns_av_sigmaI/netI 0.0385
_diffrn_reflns_limit_h_max 11
_diffrn_reflns_limit_h_min 0
_diffrn_reflns_limit_k_max 15
_diffrn_reflns_limit_k_min -14
_diffrn_reflns_limit_l_max 17
_diffrn_reflns_limit_l_min -17
_diffrn_reflns_number 6486
_diffrn_reflns_theta_max 27.56
_diffrn_reflns_theta_min 1.80
_diffrn_standards_decay_% 5%
_diffrn_standards_interval_count 100
_diffrn_standards_number 3
_exptl_absorpt_coefficient_mu 6.116
_exptl_absorpt_correction_T_max 0.0650
_exptl_absorpt_correction_T_min 0.0181
_exptl_absorpt_correction_type psi-scan
_exptl_crystal_colour colorless
_exptl_crystal_density_diffrn 1.540
_exptl_crystal_density_meas 1.57
_exptl_crystal_density_method 'flotation in bromofrom/hexane solution'
_exptl_crystal_description 'semi-clear plate'
_exptl_crystal_F_000 586
_exptl_crystal_size_max 0.40
_exptl_crystal_size_mid 0.33
_exptl_crystal_size_min 0.20
_refine_diff_density_max 3.218
_refine_diff_density_min -2.337
_refine_diff_density_rms 0.270
_refine_ls_extinction_method none
_refine_ls_goodness_of_fit_all 1.140
_refine_ls_goodness_of_fit_obs 1.252
_refine_ls_matrix_type full
_refine_ls_number_parameters 254
_refine_ls_number_reflns 5998
_refine_ls_number_restraints 0
_refine_ls_restrained_S_all 1.140
_refine_ls_restrained_S_obs 1.252
_refine_ls_R_factor_all 0.0628
_refine_ls_R_factor_obs 0.0516
_refine_ls_shift/esd_max -0.181
_refine_ls_shift/esd_mean 0.017
_refine_ls_structure_factor_coef Fsqd
_refine_ls_weighting_details 'w=1/[\s^2^(Fo^2^)+(0.1043P)^2^+0.0000P] where P=(Fo^2^+2Fc^2^)/3'
_refine_ls_weighting_scheme calc
_refine_ls_wR_factor_all 0.1639
_refine_ls_wR_factor_obs 0.1599
_reflns_number_observed 4767
_reflns_number_total 5998
_reflns_observed_criterion >2sigma(I)
_cod_data_source_file ic980296y_1.cif
_cod_data_source_block compound1
_cod_depositor_comments
;
The following automatic conversions were performed:

'_geom_bond_publ_flag' value 'Y' changed to 'y' according to the
built-in table from CIF Core dictionary named 'cif_core.dic' version
2.4.1 from 2010-06-29 (32 times).

'_geom_angle_publ_flag' value 'Y'
changed to 'y' according to the built-in table from CIF Core
dictionary named 'cif_core.dic' version 2.4.1 from 2010-06-29 (53
times).

Automatic conversion script
Id: cif_fix_values 1673 2011-04-08 12:14:43Z adriana 

The following automatic conversions were performed:

'_refine_ls_weighting_scheme' value 'calc
w=1/[\s^2^(Fo^2^)+(0.1043P)^2^+0.0000P] where P=(Fo^2^+2Fc^2^)/3' was
changed to 'calc'. New tag '_refine_ls_weighting_details' was
created. The value of the new tag was set to
'w=1/[\s^2^(Fo^2^)+(0.1043P)^2^+0.0000P] where P=(Fo^2^+2Fc^2^)/3'.

Automatic conversion script
Id: cif_fix_values 3143 2015-03-26 13:38:13Z robertas 
;
_cod_database_code 4323001

loop_
_symmetry_equiv_pos_as_xyz
'x, y, z'
'-x, -y, -z'

loop_
_atom_site_aniso_label
_atom_site_aniso_U_11
_atom_site_aniso_U_22
_atom_site_aniso_U_33
_atom_site_aniso_U_23
_atom_site_aniso_U_13
_atom_site_aniso_U_12
Hg 0.0546(2) 0.0486(2) 0.0540(2) -0.00884(13) -0.01530(13) -0.00562(12)
N 0.049(3) 0.041(3) 0.052(4) -0.005(3) -0.012(3) -0.010(3)
N1 0.047(3) 0.055(4) 0.042(3) -0.012(3) -0.010(3) -0.006(3)
N2 0.044(3) 0.067(5) 0.059(4) -0.016(3) -0.018(3) -0.007(3)
N3 0.096(6) 0.057(5) 0.087(6) -0.016(4) -0.030(5) -0.013(4)
C1A 0.053(4) 0.065(5) 0.048(4) -0.015(4) -0.006(3) -0.013(4)
C1B 0.048(4) 0.096(8) 0.050(5) -0.018(5) -0.009(3) -0.019(4)
C1C 0.045(4) 0.108(9) 0.057(5) -0.013(5) -0.014(4) 0.003(5)
C1D 0.061(5) 0.062(5) 0.045(4) -0.002(4) -0.012(4) 0.003(4)
C1E 0.051(4) 0.051(4) 0.041(4) -0.010(3) -0.008(3) -0.003(3)
C1F 0.056(4) 0.055(5) 0.048(4) -0.004(4) -0.012(3) -0.012(4)
C1G 0.080(6) 0.071(6) 0.078(7) -0.018(5) -0.013(5) -0.031(5)
C2A 0.051(4) 0.081(7) 0.052(5) -0.015(5) -0.010(4) 0.002(4)
C2B 0.049(4) 0.104(9) 0.065(6) -0.020(6) -0.019(4) 0.001(5)
C2C 0.053(5) 0.111(9) 0.064(6) -0.027(6) -0.018(4) -0.019(5)
C2D 0.057(5) 0.096(8) 0.068(6) -0.033(6) -0.006(4) -0.027(5)
C2E 0.046(4) 0.076(6) 0.050(4) -0.014(4) -0.007(3) -0.019(4)
C2F 0.055(4) 0.055(5) 0.058(5) -0.006(4) -0.012(4) -0.019(4)
C2G 0.080(7) 0.072(7) 0.091(8) 0.000(6) -0.037(6) 0.004(5)
C3A 0.140(12) 0.062(7) 0.086(8) -0.016(6) -0.024(8) -0.031(7)
C3B 0.162(14) 0.059(7) 0.078(8) -0.026(6) -0.024(8) 0.015(8)
C3C 0.131(12) 0.074(8) 0.095(10) -0.022(7) -0.017(9) 0.032(8)
C3D 0.078(6) 0.063(6) 0.083(7) -0.013(5) -0.014(5) -0.001(5)
C3E 0.077(5) 0.047(4) 0.042(4) -0.008(3) -0.006(4) -0.006(4)
C3F 0.054(4) 0.046(4) 0.056(5) -0.011(3) -0.010(3) -0.008(3)
C3G 0.233(24) 0.089(11) 0.176(19) -0.034(12) -0.066(18) -0.064(14)
Cl1 0.0692(13) 0.0680(14) 0.0569(12) 0.0007(10) -0.0135(10) -0.0175(11)
Cl2 0.075(2) 0.129(3) 0.083(2) -0.056(2) -0.0191(14) 0.014(2)

loop_
_atom_site_label
_atom_site_type_symbol
_atom_site_fract_x
_atom_site_fract_y
_atom_site_fract_z
_atom_site_U_iso_or_equiv
_atom_site_thermal_displace_type
_atom_site_occupancy
_atom_site_calc_flag
_atom_site_refinement_flags
_atom_site_disorder_group
Hg Hg 0.21760(4) 0.59545(3) 0.25568(2) 0.05168(14) Uani 1 d . .
N N 0.2391(8) 0.3751(6) 0.2654(5) 0.0468(13) Uani 1 d . .
N1 N 0.4418(7) 0.4994(6) 0.3344(5) 0.0476(14) Uani 1 d . .
N2 N 0.0008(8) 0.5373(7) 0.1875(6) 0.055(2) Uani 1 d . .
N3 N 0.2679(12) 0.1638(8) 0.1472(7) 0.077(2) Uani 1 d . .
C1A C 0.5584(10) 0.5560(9) 0.3499(6) 0.055(2) Uani 1 d . .
C1B C 0.6784(10) 0.4958(10) 0.3954(7) 0.063(2) Uani 1 d . .
H1B H 0.7606(10) 0.5364(10) 0.4058(7) 0.080 Uiso 1 d R .
C1C C 0.6791(11) 0.3771(12) 0.4258(7) 0.070(3) Uani 1 d . .
H1C H 0.7590(11) 0.3347(12) 0.4602(7) 0.080 Uiso 1 d R .
C1D C 0.5623(11) 0.3187(9) 0.4087(6) 0.058(2) Uani 1 d . .
H1D H 0.5662(11) 0.2344(9) 0.4253(6) 0.080 Uiso 1 d R .
C1E C 0.4426(9) 0.3831(7) 0.3649(6) 0.048(2) Uani 1 d . .
C1F C 0.3048(10) 0.3250(8) 0.3557(6) 0.053(2) Uani 1 d . .
H1FB H 0.3380(10) 0.2418(8) 0.3540(6) 0.080 Uiso 1 d R .
H1FA H 0.2204(10) 0.3342(8) 0.4150(6) 0.080 Uiso 1 d R .
C1G C 0.5463(14) 0.6866(10) 0.3137(9) 0.074(3) Uani 1 d . .
H1GC H 0.4544(14) 0.7096(10) 0.2845(9) 0.080 Uiso 1 d R .
H1GB H 0.5356(14) 0.7299(10) 0.3696(9) 0.080 Uiso 1 d R .
H1GA H 0.6415(14) 0.7034(10) 0.2635(9) 0.080 Uiso 1 d R .
C2A C -0.0871(10) 0.6103(10) 0.1283(7) 0.062(2) Uani 1 d . .
C2B C -0.1887(11) 0.5672(12) 0.0841(8) 0.072(3) Uani 1 d . .
H2B H -0.2504(11) 0.6205(12) 0.0428(8) 0.080 Uiso 1 d R .
C2C C -0.1984(11) 0.4523(12) 0.0952(8) 0.072(3) Uani 1 d . .
H2C H -0.2660(11) 0.4212(12) 0.0624(8) 0.080 Uiso 1 d R .
C2D C -0.1071(11) 0.3742(11) 0.1583(8) 0.070(3) Uani 1 d . .
H2D H -0.1106(11) 0.2903(11) 0.1682(8) 0.080 Uiso 1 d R .
C2E C -0.0111(10) 0.4224(9) 0.2032(6) 0.056(2) Uani 1 d . .
C2F C 0.0769(10) 0.3487(8) 0.2797(7) 0.055(2) Uani 1 d . .
H2FB H 0.0189(10) 0.3636(8) 0.3465(7) 0.080 Uiso 1 d R .
H2FA H 0.0796(10) 0.2661(8) 0.2754(7) 0.080 Uiso 1 d R .
C2G C -0.0669(14) 0.7361(10) 0.1123(10) 0.080(3) Uani 1 d . .
H2GC H 0.0054(14) 0.7508(10) 0.1506(10) 0.080 Uiso 1 d R .
H2GB H -0.0242(14) 0.7585(10) 0.0416(10) 0.080 Uiso 1 d R .
H2GA H -0.1693(14) 0.7817(10) 0.1330(10) 0.080 Uiso 1 d R .
C3A C 0.2984(20) 0.0469(11) 0.1320(10) 0.094(4) Uani 1 d . .
C3B C 0.4501(22) -0.0178(12) 0.1294(10) 0.102(5) Uani 1 d . .
H3B H 0.4663(22) -0.1006(12) 0.1225(10) 0.080 Uiso 1 d R .
C3C C 0.5703(21) 0.0412(13) 0.1384(11) 0.105(5) Uani 1 d . .
H3C H 0.6773(21) 0.0013(13) 0.1334(11) 0.080 Uiso 1 d R .
C3D C 0.5366(14) 0.1574(10) 0.1562(9) 0.076(3) Uani 1 d . .
H3D H 0.6191(14) 0.1981(10) 0.1661(9) 0.080 Uiso 1 d R .
C3E C 0.3879(12) 0.2161(8) 0.1579(6) 0.057(2) Uani 1 d . .
C3F C 0.3477(10) 0.3427(7) 0.1711(6) 0.051(2) Uani 1 d . .
H3FB H 0.4466(10) 0.3736(7) 0.1656(6) 0.080 Uiso 1 d R .
H3FA H 0.3026(10) 0.3830(7) 0.1158(6) 0.080 Uiso 1 d R .
C3G C 0.1543(27) -0.0063(15) 0.1190(17) 0.156(8) Uani 1 d . .
H3GC H 0.1884(27) -0.0879(15) 0.1099(17) 0.080 Uiso 1 d R .
H3GB H 0.0690(27) -0.0012(15) 0.1784(17) 0.080 Uiso 1 d R .
H3GA H 0.1170(27) 0.0346(15) 0.0610(17) 0.080 Uiso 1 d R .
Cl1 Cl 0.3786(3) 0.6664(2) 0.0913(2) 0.0648(5) Uani 1 d . .
Cl2 Cl 0.0420(4) 0.6870(4) 0.3948(2) 0.0936(10) Uani 1 d . .

loop_
_atom_type_symbol
_atom_type_description
_atom_type_scat_dispersion_real
_atom_type_scat_dispersion_imag
_atom_type_scat_source
C C 0.0033 0.0016 'International Tables Vol C Tables 4.2.6.8 and 6.1.1.4'
H H 0.0000 0.0000 'International Tables Vol C Tables 4.2.6.8 and 6.1.1.4'
N N 0.0061 0.0033 'International Tables Vol C Tables 4.2.6.8 and 6.1.1.4'
Cl Cl 0.1484 0.1585 'International Tables Vol C Tables 4.2.6.8 and 6.1.1.4'
Hg Hg -2.3894 9.2266 'International Tables Vol C Tables 4.2.6.8 and 6.1.1.4'

loop_
_geom_angle_atom_site_label_1
_geom_angle_atom_site_label_2
_geom_angle_atom_site_label_3
_geom_angle
_geom_angle_site_symmetry_1
_geom_angle_site_symmetry_3
_geom_angle_publ_flag
Cl2 Hg Cl1 135.32(13) . . y
Cl2 Hg N1 100.8(2) . . y
Cl1 Hg N1 97.6(2) . . y
Cl2 Hg N 117.6(2) . . y
Cl1 Hg N 106.9(2) . . y
N1 Hg N 69.6(2) . . y
Cl2 Hg N2 96.5(2) . . y
Cl1 Hg N2 95.7(2) . . y
N1 Hg N2 138.9(2) . . y
N Hg N2 69.3(2) . . y
C2F N C3F 114.7(6) . . y
C2F N C1F 110.7(7) . . y
C3F N C1F 112.2(6) . . y
C2F N Hg 105.5(5) . . y
C3F N Hg 106.7(5) . . y
C1F N Hg 106.4(5) . . y
C1E N1 C1A 119.2(7) . . y
C1E N1 Hg 115.7(5) . . y
C1A N1 Hg 125.1(6) . . y
C2E N2 C2A 119.7(8) . . y
C2E N2 Hg 114.5(5) . . y
C2A N2 Hg 125.3(7) . . y
C3E N3 C3A 118.1(11) . . y
N1 C1A C1B 121.3(9) . . y
N1 C1A C1G 115.2(8) . . y
C1B C1A C1G 123.5(9) . . y
C1C C1B C1A 119.1(9) . . y
C1B C1C C1D 119.8(9) . . y
C1C C1D C1E 119.0(9) . . y
N1 C1E C1D 121.5(8) . . y
N1 C1E C1F 118.2(7) . . y
C1D C1E C1F 120.2(8) . . y
N C1F C1E 113.9(7) . . y
N2 C2A C2B 121.0(10) . . y
N2 C2A C2G 117.2(9) . . y
C2B C2A C2G 121.8(10) . . y
C2C C2B C2A 120.7(10) . . y
C2B C2C C2D 118.8(9) . . y
C2E C2D C2C 118.1(11) . . y
N2 C2E C2D 121.7(9) . . y
N2 C2E C2F 116.3(7) . . y
C2D C2E C2F 121.9(9) . . y
N C2F C2E 112.9(7) . . y
N3 C3A C3B 121.8(13) . . y
N3 C3A C3G 114.9(14) . . y
C3B C3A C3G 123.3(13) . . y
C3C C3B C3A 117.5(12) . . y
C3B C3C C3D 119.8(14) . . y
C3E C3D C3C 120.3(13) . . y
N3 C3E C3D 122.3(9) . . y
N3 C3E C3F 115.2(8) . . y
C3D C3E C3F 122.5(9) . . y
N C3F C3E 118.4(7) . . y

loop_
_geom_bond_atom_site_label_1
_geom_bond_atom_site_label_2
_geom_bond_distance
_geom_bond_site_symmetry_2
_geom_bond_publ_flag
Hg Cl2 2.408(3) . y
Hg Cl1 2.438(2) . y
Hg N1 2.478(7) . y
Hg N 2.505(7) . y
Hg N2 2.513(6) . y
N C2F 1.444(10) . y
N C3F 1.467(10) . y
N C1F 1.487(10) . y
N1 C1E 1.340(11) . y
N1 C1A 1.359(10) . y
N2 C2E 1.325(12) . y
N2 C2A 1.354(12) . y
N3 C3E 1.329(13) . y
N3 C3A 1.373(15) . y
C1A C1B 1.381(13) . y
C1A C1G 1.505(15) . y
C1B C1C 1.37(2) . y
C1C C1D 1.384(15) . y
C1D C1E 1.382(11) . y
C1E C1F 1.498(11) . y
C2A C2B 1.373(14) . y
C2A C2G 1.46(2) . y
C2B C2C 1.32(2) . y
C2C C2D 1.43(2) . y
C2D C2E 1.373(12) . y
C2E C2F 1.521(13) . y
C3A C3B 1.40(2) . y
C3A C3G 1.53(2) . y
C3B C3C 1.37(2) . y
C3C C3D 1.38(2) . y
C3D C3E 1.355(14) . y
C3E C3F 1.478(12) . y
